data_4344796
loop_
_publ_author_name
'Plundrich, Gudrun T.'
'Wadepohl, Hubert'
'Gade, Lutz H.'

_publ_section_title
;
 Synthesis and Reactivity of Group 4 Metal Benzyl Complexes Supported by
 Carbazolide-Based PNP Pincer Ligands.
;
_journal_issue 1
_journal_name_full 'Inorganic chemistry'
_journal_page_first 353
_journal_paper_doi 10.1021/acs.inorgchem.5b02498
_journal_volume 55
_journal_year 2015
_chemical_formula_moiety 'C53 H52 I N P2 Zr'
_chemical_formula_sum 'C53 H52 I N P2 Zr'
_chemical_formula_weight 983.01
_chemical_properties_physical 'air-sensitive, moisture-sensitive'
_space_group_crystal_system triclinic
_space_group_IT_number 2
_space_group_name_Hall '-P 1'
_space_group_name_H-M_alt 'P -1'
_symmetry_cell_setting triclinic
_symmetry_Int_Tables_number 2
_symmetry_space_group_name_Hall '-P 1'
_symmetry_space_group_name_H-M 'P -1'
_atom_sites_solution_hydrogens mixed
_atom_sites_solution_primary iterative
_atom_sites_solution_secondary difmap
_audit_block_code ga_gp11
_audit_creation_date 2015-10-21
_audit_creation_method
;
Olex2 1.2
(compiled 2015.09.30 svn.r3233 for OlexSys, GUI svn.r5103)
;
_audit_update_record '21.10.2015 15:40:06 CEST UTC+02:00  encif 1.36'
_cell_angle_alpha 88.521(8)
_cell_angle_beta 73.512(10)
_cell_angle_gamma 65.768(9)
_cell_formula_units_Z 2
_cell_length_a 11.682(6)
_cell_length_b 12.210(7)
_cell_length_c 18.137(8)
_cell_measurement_reflns_used 8079
_cell_measurement_temperature 100(2)
_cell_measurement_theta_max 31.98
_cell_measurement_theta_min 2.17
_cell_volume 2250(2)
_computing_cell_refinement
;
SAINT (see _computing_data_reduction). Includes estimated systematic errors
 of the unit cell constants from Monte Carlo simulations.
;
_computing_data_collection 'SMART-5.631 (Bruker AXS, 2003)'
_computing_data_reduction 'SAINT V8.27B (Bruker AXS, 1997-2013),SADABS-2012_1 (Sheldrick and Bruker AXS, 1997-2014)'
_computing_molecular_graphics 'Olex2 (Dolomanov et al., 2009)'
_computing_publication_material 'encif (Wadepohl, 2009-15); encifer 1.5 (CCDC, 2014)'
_computing_structure_refinement 'ShelXL (Sheldrick, 2015)'
_computing_structure_solution 'SUPERFLIP (Palatinus, 2007-2009)'
_diffrn_ambient_environment 'perfluoro polyether oil / N~2~'
_diffrn_ambient_temperature 100(1)
_diffrn_detector 'CCD plate'
_diffrn_detector_area_resol_mean 8.19
_diffrn_detector_type CCD-PXL-KAF2
_diffrn_measured_fraction_theta_full 1.000
_diffrn_measured_fraction_theta_max 0.999
_diffrn_measurement_device 'three-circle diffractometer'
_diffrn_measurement_device_type 'Bruker AXS Smart 1000'
_diffrn_measurement_method '\f- and \w-scans'
_diffrn_measurement_specimen_support 'polyimid foil'
_diffrn_radiation_monochromator graphite
_diffrn_radiation_probe x-ray
_diffrn_radiation_type MoK\a
_diffrn_radiation_wavelength 0.71073
_diffrn_reflns_av_R_equivalents 0.0719
_diffrn_reflns_av_unetI/netI 0.0679
_diffrn_reflns_laue_measured_fraction_full 1.000
_diffrn_reflns_laue_measured_fraction_max 0.999
_diffrn_reflns_limit_h_max 15
_diffrn_reflns_limit_h_min -15
_diffrn_reflns_limit_k_max 16
_diffrn_reflns_limit_k_min -16
_diffrn_reflns_limit_l_max 24
_diffrn_reflns_limit_l_min -24
_diffrn_reflns_number 49597
_diffrn_reflns_point_group_measured_fraction_full 1.000
_diffrn_reflns_point_group_measured_fraction_max 0.999
_diffrn_reflns_theta_full 25.242
_diffrn_reflns_theta_max 28.699
_diffrn_reflns_theta_min 1.177
_diffrn_source 'sealed X-Ray tube (Mo)'
_diffrn_source_type 'fine focus tube'
_diffrn_standards_number 0
_exptl_absorpt_coefficient_mu 1.038
_exptl_absorpt_correction_T_max 0.7464
_exptl_absorpt_correction_T_min 0.6870
_exptl_absorpt_correction_type multi-scan
_exptl_absorpt_process_details
;
multi-scan from symmetry-related measurements (Blessing 1995)
SADABS (see _computing_data_reduction)
;
_exptl_crystal_colour red
_exptl_crystal_density_diffrn 1.451
_exptl_crystal_description block
_exptl_crystal_F_000 1000
_exptl_crystal_size_max 0.230
_exptl_crystal_size_mid 0.200
_exptl_crystal_size_min 0.100
_refine_diff_density_max 1.452
_refine_diff_density_min -1.193
_refine_diff_density_rms 0.126
_refine_ls_extinction_method none
_refine_ls_goodness_of_fit_ref 1.023
_refine_ls_hydrogen_treatment mixed
_refine_ls_matrix_type full
_refine_ls_number_parameters 532
_refine_ls_number_reflns 11618
_refine_ls_number_restraints 0
_refine_ls_restrained_S_all 1.023
_refine_ls_R_factor_all 0.0720
_refine_ls_R_factor_gt 0.0428
_refine_ls_shift/su_max 0.001
_refine_ls_shift/su_mean 0.000
_refine_ls_structure_factor_coef Fsqd
_refine_ls_weighting_details 'w=1/[\s^2^(Fo^2^)+(0.0376P)^2^+2.8545P] where P=(Fo^2^+2Fc^2^)/3'
_refine_ls_weighting_scheme calc
_refine_ls_wR_factor_gt 0.0899
_refine_ls_wR_factor_ref 0.1021
_reflns_Friedel_coverage 0.000
_reflns_number_gt 8351
_reflns_number_total 11618
_reflns_threshold_expression 'I > 2\s(I)'
_cod_data_source_file ic5b02498_si_002.cif
_cod_data_source_block ga_gp11
_cod_database_code 4344796
_audit_block_refno 1720
_audit_block_usercomment gp504
_shelx_space_group_comment
;
The symmetry employed for this shelxl refinement is uniquely defined
by the following loop, which should always be used as a source of
symmetry information in preference to the above space-group names.
They are only intended as comments.
;
_shelx_estimated_absorpt_t_max 0.903
_shelx_estimated_absorpt_t_min 0.796
_shelxl_version_number 2014/7
_olex2_refinement_description
;
1. Fixed Uiso
 At 1.2 times of:
  All C(H) groups, All C(H,H) groups
 At 1.5 times of:
  All C(H,H,H) groups
2.a Secondary CH2 refined with riding coordinates:
 C14(H14A,H14B), C48(H48A,H48B)
2.b Aromatic/amide H refined with riding coordinates:
 C4(H4), C6(H6), C9(H9), C11(H11), C25(H25), C26(H26), C27(H27), C28(H28),
 C29(H29), C31(H31), C32(H32), C33(H33), C34(H34), C35(H35), C37(H37), C38(H38),
  C39(H39), C40(H40), C41(H41), C43(H43), C44(H44), C45(H45), C46(H46),
 C47(H47), C50(H50), C51(H51), C52(H52), C53(H53), C54(H54)
2.c Idealised Me refined as rotating group:
 C17(H17A,H17B,H17C), C18(H18A,H18B,H18C), C19(H19A,H19B,H19C), C21(H21A,H21B,
 H21C), C22(H22A,H22B,H22C), C23(H23A,H23B,H23C)
;
_olex2_submission_special_instructions 'No special instructions were received'

loop_
_symmetry_equiv_pos_as_xyz
'x, y, z'
'-x, -y, -z'

loop_
_atom_site_label
_atom_site_type_symbol
_atom_site_fract_x
_atom_site_fract_y
_atom_site_fract_z
_atom_site_U_iso_or_equiv
_atom_site_adp_type
_atom_site_occupancy
_atom_site_site_symmetry_order
_atom_site_calc_flag
_atom_site_refinement_flags_posn
I I 0.48441(2) 0.57188(2) 0.20367(2) 0.02085(7) Uani 1 1 d .
Zr Zr 0.24232(3) 0.73360(3) 0.18293(2) 0.01256(8) Uani 1 1 d .
P1 P 0.19533(8) 0.84449(8) 0.32624(5) 0.01454(18) Uani 1 1 d .
P2 P 0.15377(8) 0.56183(8) 0.23062(5) 0.01368(17) Uani 1 1 d .
N1 N 0.0365(3) 0.8436(2) 0.22085(16) 0.0135(6) Uani 1 1 d .
C1A C -0.1456(3) 0.8993(3) 0.17602(19) 0.0149(7) Uani 1 1 d .
C2 C -0.0198(3) 0.8116(3) 0.17154(18) 0.0133(6) Uani 1 1 d .
C3 C 0.0406(3) 0.7028(3) 0.12391(19) 0.0139(7) Uani 1 1 d .
C4 C -0.0247(3) 0.6914(3) 0.0736(2) 0.0181(7) Uani 1 1 d .
H4 H 0.0150 0.6202 0.0387 0.022 Uiso 1 1 calc R
C5 C -0.1480(3) 0.7813(3) 0.07206(19) 0.0160(7) Uani 1 1 d .
C6 C -0.2097(3) 0.8841(3) 0.12500(19) 0.0151(7) Uani 1 1 d .
H6 H -0.2944 0.9435 0.1265 0.018 Uiso 1 1 calc R
C8 C -0.1759(3) 0.9899(3) 0.23715(19) 0.0148(7) Uani 1 1 d .
C9 C -0.2865(3) 1.0956(3) 0.27175(19) 0.0156(7) Uani 1 1 d .
H9 H -0.3619 1.1205 0.2542 0.019 Uiso 1 1 calc R
C10 C -0.2875(3) 1.1645(3) 0.33143(19) 0.0153(7) Uani 1 1 d .
C11 C -0.1713(3) 1.1263(3) 0.3536(2) 0.0177(7) Uani 1 1 d .
H11 H -0.1708 1.1734 0.3943 0.021 Uiso 1 1 calc R
C12 C -0.0577(3) 1.0230(3) 0.31899(19) 0.0150(7) Uani 1 1 d .
C13 C -0.0627(3) 0.9529(3) 0.26207(19) 0.0139(7) Uani 1 1 d .
C14 C 0.0669(3) 0.9995(3) 0.3395(2) 0.0167(7) Uani 1 1 d .
H14A H 0.0405 1.0300 0.3946 0.020 Uiso 1 1 calc R
H14B H 0.1078 1.0494 0.3088 0.020 Uiso 1 1 calc R
C15 C 0.1649(3) 0.6106(3) 0.13456(19) 0.0147(7) Uani 1 1 d .
H15 H 0.212(4) 0.547(3) 0.098(2) 0.018 Uiso 1 1 d R
C16 C -0.2140(3) 0.7587(3) 0.0159(2) 0.0197(7) Uani 1 1 d .
C17 C -0.2499(4) 0.6527(4) 0.0393(3) 0.0316(9) Uani 1 1 d .
H17A H -0.1701 0.5808 0.0384 0.047 Uiso 1 1 calc GR
H17B H -0.2903 0.6366 0.0028 0.047 Uiso 1 1 calc GR
H17C H -0.3121 0.6730 0.0915 0.047 Uiso 1 1 calc GR
C18 C -0.3404(4) 0.8689(4) 0.0161(2) 0.0246(8) Uani 1 1 d .
H18A H -0.4059 0.8851 0.0670 0.037 Uiso 1 1 calc GR
H18B H -0.3753 0.8526 -0.0234 0.037 Uiso 1 1 calc GR
H18C H -0.3208 0.9394 0.0050 0.037 Uiso 1 1 calc GR
C19 C -0.1206(4) 0.7281(4) -0.0670(2) 0.0292(9) Uani 1 1 d .
H19A H -0.0972 0.7956 -0.0823 0.044 Uiso 1 1 calc GR
H19B H -0.1642 0.7138 -0.1022 0.044 Uiso 1 1 calc GR
H19C H -0.0406 0.6553 -0.0696 0.044 Uiso 1 1 calc GR
C20 C -0.4052(3) 1.2825(3) 0.3704(2) 0.0186(7) Uani 1 1 d .
C21 C -0.3626(4) 1.3857(3) 0.3545(3) 0.0298(9) Uani 1 1 d .
H21A H -0.2923 1.3734 0.3775 0.045 Uiso 1 1 calc GR
H21B H -0.4379 1.4626 0.3773 0.045 Uiso 1 1 calc GR
H21C H -0.3302 1.3875 0.2986 0.045 Uiso 1 1 calc GR
C22 C -0.5223(4) 1.3077(3) 0.3412(2) 0.0278(9) Uani 1 1 d .
H22A H -0.4970 1.3122 0.2853 0.042 Uiso 1 1 calc GR
H22B H -0.5945 1.3845 0.3671 0.042 Uiso 1 1 calc GR
H22C H -0.5511 1.2425 0.3525 0.042 Uiso 1 1 calc GR
C23 C -0.4500(4) 1.2783(4) 0.4580(2) 0.0313(9) Uani 1 1 d .
H23A H -0.4816 1.2149 0.4692 0.047 Uiso 1 1 calc GR
H23B H -0.5213 1.3565 0.4825 0.047 Uiso 1 1 calc GR
H23C H -0.3759 1.2608 0.4785 0.047 Uiso 1 1 calc GR
C24 C 0.3193(3) 0.8814(3) 0.3499(2) 0.0183(7) Uani 1 1 d .
C25 C 0.4349(4) 0.8678(3) 0.2953(2) 0.0206(8) Uani 1 1 d .
H25 H 0.4569 0.8301 0.2450 0.025 Uiso 1 1 calc R
C26 C 0.5198(4) 0.9088(3) 0.3130(2) 0.0255(8) Uani 1 1 d .
H26 H 0.6000 0.8976 0.2752 0.031 Uiso 1 1 calc R
C27 C 0.4879(4) 0.9654(3) 0.3851(2) 0.0290(9) Uani 1 1 d .
H27 H 0.5448 0.9955 0.3965 0.035 Uiso 1 1 calc R
C28 C 0.3735(4) 0.9787(4) 0.4410(2) 0.0313(10) Uani 1 1 d .
H28 H 0.3517 1.0171 0.4910 0.038 Uiso 1 1 calc R
C29 C 0.2904(4) 0.9356(3) 0.4235(2) 0.0242(8) Uani 1 1 d .
H29 H 0.2126 0.9431 0.4623 0.029 Uiso 1 1 calc R
C30 C 0.1409(3) 0.7727(3) 0.4097(2) 0.0172(7) Uani 1 1 d .
C31 C 0.2297(4) 0.6624(4) 0.4235(2) 0.0271(9) Uani 1 1 d .
H31 H 0.3178 0.6280 0.3905 0.033 Uiso 1 1 calc R
C32 C 0.1923(4) 0.6027(4) 0.4839(2) 0.0326(10) Uani 1 1 d .
H32 H 0.2547 0.5280 0.4930 0.039 Uiso 1 1 calc R
C33 C 0.0637(4) 0.6507(4) 0.5320(2) 0.0320(10) Uani 1 1 d .
H33 H 0.0380 0.6089 0.5738 0.038 Uiso 1 1 calc R
C34 C -0.0267(4) 0.7589(4) 0.5192(2) 0.0256(8) Uani 1 1 d .
H34 H -0.1151 0.7915 0.5519 0.031 Uiso 1 1 calc R
C35 C 0.0116(4) 0.8205(3) 0.4583(2) 0.0221(8) Uani 1 1 d .
H35 H -0.0508 0.8955 0.4498 0.027 Uiso 1 1 calc R
C36 C 0.2492(3) 0.3987(3) 0.21545(19) 0.0150(7) Uani 1 1 d .
C37 C 0.3668(3) 0.3446(3) 0.15586(19) 0.0160(7) Uani 1 1 d .
H37 H 0.3975 0.3931 0.1212 0.019 Uiso 1 1 calc R
C38 C 0.4393(3) 0.2207(3) 0.1468(2) 0.0195(7) Uani 1 1 d .
H38 H 0.5189 0.1851 0.1056 0.023 Uiso 1 1 calc R
C39 C 0.3978(4) 0.1483(3) 0.1965(2) 0.0208(8) Uani 1 1 d .
H39 H 0.4481 0.0633 0.1896 0.025 Uiso 1 1 calc R
C40 C 0.2819(4) 0.2006(3) 0.2565(2) 0.0240(8) Uani 1 1 d .
H40 H 0.2526 0.1514 0.2912 0.029 Uiso 1 1 calc R
C41 C 0.2086(4) 0.3244(3) 0.2660(2) 0.0215(8) Uani 1 1 d .
H41 H 0.1295 0.3595 0.3075 0.026 Uiso 1 1 calc R
C42 C -0.0143(3) 0.5855(3) 0.2790(2) 0.0173(7) Uani 1 1 d .
C43 C -0.0870(4) 0.5555(4) 0.2410(2) 0.0260(8) Uani 1 1 d .
H43 H -0.0470 0.5173 0.1895 0.031 Uiso 1 1 calc R
C44 C -0.2181(4) 0.5814(4) 0.2782(3) 0.0317(9) Uani 1 1 d .
H44 H -0.2682 0.5620 0.2520 0.038 Uiso 1 1 calc R
C45 C -0.2755(4) 0.6353(4) 0.3531(3) 0.0311(9) Uani 1 1 d .
H45 H -0.3651 0.6527 0.3785 0.037 Uiso 1 1 calc R
C46 C -0.2041(4) 0.6642(4) 0.3912(2) 0.0298(9) Uani 1 1 d .
H46 H -0.2442 0.7010 0.4429 0.036 Uiso 1 1 calc R
C47 C -0.0736(4) 0.6395(3) 0.3543(2) 0.0238(8) Uani 1 1 d .
H47 H -0.0245 0.6599 0.3808 0.029 Uiso 1 1 calc R
C48 C 0.3049(4) 0.8856(3) 0.1336(2) 0.0223(8) Uani 1 1 d .
H48A H 0.2413 0.9688 0.1560 0.027 Uiso 1 1 calc R
H48B H 0.3965 0.8708 0.1296 0.027 Uiso 1 1 calc R
C49 C 0.2877(3) 0.8425(3) 0.0660(2) 0.0202(7) Uani 1 1 d .
C50 C 0.3641(4) 0.7210(4) 0.0347(2) 0.0252(8) Uani 1 1 d .
H50 H 0.4334 0.6720 0.0546 0.030 Uiso 1 1 calc R
C51 C 0.3409(4) 0.6703(4) -0.0249(2) 0.0318(9) Uani 1 1 d .
H51 H 0.3946 0.5883 -0.0450 0.038 Uiso 1 1 calc R
C52 C 0.2413(4) 0.7387(4) -0.0538(2) 0.0343(10) Uani 1 1 d .
H52 H 0.2264 0.7054 -0.0950 0.041 Uiso 1 1 calc R
C53 C 0.1620(4) 0.8574(4) -0.0227(3) 0.0378(11) Uani 1 1 d .
H53 H 0.0929 0.9051 -0.0433 0.045 Uiso 1 1 calc R
C54 C 0.1809(4) 0.9073(4) 0.0370(2) 0.0302(9) Uani 1 1 d .
H54 H 0.1210 0.9871 0.0594 0.036 Uiso 1 1 calc R

loop_
_atom_site_aniso_label
_atom_site_aniso_U_11
_atom_site_aniso_U_22
_atom_site_aniso_U_33
_atom_site_aniso_U_23
_atom_site_aniso_U_13
_atom_site_aniso_U_12
I 0.01621(12) 0.01924(13) 0.02693(13) 0.00008(9) -0.00884(10) -0.00560(9)
Zr 0.01039(16) 0.01149(16) 0.01520(16) -0.00178(12) -0.00396(12) -0.00376(13)
P1 0.0132(4) 0.0125(4) 0.0180(4) -0.0021(3) -0.0068(3) -0.0038(3)
P2 0.0117(4) 0.0111(4) 0.0166(4) -0.0031(3) -0.0031(3) -0.0037(3)
N1 0.0110(13) 0.0110(13) 0.0174(14) -0.0037(11) -0.0046(11) -0.0029(11)
C1A 0.0130(16) 0.0139(16) 0.0179(17) -0.0017(13) -0.0045(13) -0.0058(13)
C2 0.0118(15) 0.0138(16) 0.0154(16) -0.0031(13) -0.0045(13) -0.0060(13)
C3 0.0127(16) 0.0112(16) 0.0179(17) -0.0011(13) -0.0042(13) -0.0053(13)
C4 0.0165(17) 0.0148(17) 0.0216(18) -0.0058(14) -0.0046(14) -0.0056(14)
C5 0.0146(16) 0.0186(17) 0.0160(17) -0.0020(13) -0.0059(13) -0.0072(14)
C6 0.0092(15) 0.0133(16) 0.0206(17) -0.0034(13) -0.0051(13) -0.0019(13)
C8 0.0134(16) 0.0147(16) 0.0173(17) -0.0024(13) -0.0039(13) -0.0072(13)
C9 0.0119(16) 0.0152(17) 0.0190(17) -0.0009(13) -0.0074(13) -0.0030(13)
C10 0.0128(16) 0.0086(15) 0.0200(17) -0.0041(13) -0.0036(13) -0.0008(13)
C11 0.0209(18) 0.0133(16) 0.0186(17) -0.0030(13) -0.0081(14) -0.0053(14)
C12 0.0158(17) 0.0115(16) 0.0206(17) 0.0021(13) -0.0087(14) -0.0063(13)
C13 0.0102(15) 0.0114(16) 0.0164(16) -0.0053(13) -0.0025(13) -0.0018(13)
C14 0.0167(17) 0.0107(16) 0.0246(18) -0.0030(13) -0.0117(14) -0.0036(14)
C15 0.0119(16) 0.0147(17) 0.0132(16) -0.0046(13) -0.0019(13) -0.0022(13)
C16 0.0160(17) 0.0219(19) 0.0211(18) -0.0054(14) -0.0086(14) -0.0055(15)
C17 0.031(2) 0.027(2) 0.041(2) -0.0046(18) -0.0167(19) -0.0130(18)
C18 0.0221(19) 0.029(2) 0.025(2) -0.0017(16) -0.0122(16) -0.0091(17)
C19 0.023(2) 0.037(2) 0.025(2) -0.0063(17) -0.0099(17) -0.0086(18)
C20 0.0188(18) 0.0140(17) 0.0221(18) -0.0032(14) -0.0098(15) -0.0034(14)
C21 0.031(2) 0.0156(19) 0.043(2) 0.0018(17) -0.0172(19) -0.0058(17)
C22 0.0202(19) 0.0187(19) 0.038(2) -0.0064(16) -0.0111(17) 0.0002(16)
C23 0.021(2) 0.032(2) 0.028(2) -0.0068(17) -0.0059(17) 0.0006(17)
C24 0.0212(18) 0.0127(17) 0.0245(19) 0.0008(14) -0.0144(15) -0.0055(14)
C25 0.0234(19) 0.0177(18) 0.027(2) 0.0024(15) -0.0129(16) -0.0113(15)
C26 0.024(2) 0.024(2) 0.036(2) 0.0086(17) -0.0163(17) -0.0122(17)
C27 0.033(2) 0.021(2) 0.048(3) 0.0071(18) -0.029(2) -0.0139(18)
C28 0.040(2) 0.029(2) 0.033(2) -0.0014(17) -0.026(2) -0.0118(19)
C29 0.0234(19) 0.0217(19) 0.029(2) -0.0037(16) -0.0122(16) -0.0073(16)
C30 0.0209(18) 0.0142(17) 0.0185(17) -0.0041(13) -0.0073(14) -0.0079(14)
C31 0.024(2) 0.028(2) 0.0206(19) -0.0018(16) -0.0013(16) -0.0052(17)
C32 0.038(2) 0.021(2) 0.029(2) 0.0028(17) -0.0074(19) -0.0038(18)
C33 0.044(3) 0.025(2) 0.021(2) 0.0003(16) -0.0015(18) -0.0136(19)
C34 0.026(2) 0.028(2) 0.0182(18) -0.0044(15) 0.0007(16) -0.0113(17)
C35 0.0218(19) 0.0217(19) 0.0217(19) -0.0023(15) -0.0065(15) -0.0077(16)
C36 0.0138(16) 0.0137(16) 0.0198(17) -0.0005(13) -0.0085(14) -0.0055(13)
C37 0.0152(17) 0.0163(17) 0.0178(17) -0.0002(13) -0.0066(14) -0.0066(14)
C38 0.0158(17) 0.0192(18) 0.0221(18) -0.0020(14) -0.0073(14) -0.0046(14)
C39 0.0215(19) 0.0119(17) 0.030(2) -0.0008(14) -0.0102(16) -0.0056(15)
C40 0.028(2) 0.0177(18) 0.027(2) 0.0055(15) -0.0069(16) -0.0120(16)
C41 0.0189(18) 0.0205(19) 0.0212(18) -0.0023(15) -0.0011(15) -0.0074(15)
C42 0.0154(17) 0.0103(16) 0.0223(18) -0.0002(13) -0.0049(14) -0.0022(13)
C43 0.026(2) 0.033(2) 0.027(2) 0.0020(17) -0.0093(17) -0.0191(18)
C44 0.024(2) 0.039(2) 0.044(3) 0.013(2) -0.0178(19) -0.0191(19)
C45 0.0159(19) 0.026(2) 0.045(3) 0.0071(19) -0.0009(18) -0.0076(17)
C46 0.025(2) 0.026(2) 0.029(2) -0.0056(17) 0.0064(17) -0.0104(17)
C47 0.0230(19) 0.0208(19) 0.025(2) -0.0042(15) -0.0021(16) -0.0102(16)
C48 0.0225(19) 0.0231(19) 0.026(2) 0.0042(15) -0.0098(16) -0.0129(16)
C49 0.0196(18) 0.0223(19) 0.0227(19) 0.0060(15) -0.0068(15) -0.0125(16)
C50 0.0228(19) 0.031(2) 0.0193(19) 0.0085(16) -0.0045(15) -0.0110(17)
C51 0.031(2) 0.037(2) 0.021(2) -0.0055(17) 0.0041(17) -0.016(2)
C52 0.039(3) 0.049(3) 0.022(2) -0.0021(19) -0.0074(18) -0.026(2)
C53 0.029(2) 0.049(3) 0.038(3) 0.005(2) -0.016(2) -0.015(2)
C54 0.029(2) 0.030(2) 0.037(2) 0.0039(18) -0.0161(19) -0.0131(18)

loop_
_atom_type_symbol
_atom_type_description
_atom_type_scat_dispersion_real
_atom_type_scat_dispersion_imag
_atom_type_scat_source
C C 0.0033 0.0016 'International Tables Vol C Tables 4.2.6.8 and 6.1.1.4'
H H 0.0000 0.0000 'International Tables Vol C Tables 4.2.6.8 and 6.1.1.4'
I I -0.4742 1.8119 'International Tables Vol C Tables 4.2.6.8 and 6.1.1.4'
N N 0.0061 0.0033 'International Tables Vol C Tables 4.2.6.8 and 6.1.1.4'
P P 0.1023 0.0942 'International Tables Vol C Tables 4.2.6.8 and 6.1.1.4'
Zr Zr -2.9673 0.5597 'International Tables Vol C Tables 4.2.6.8 and 6.1.1.4'

loop_
_geom_angle_atom_site_label_1
_geom_angle_atom_site_label_2
_geom_angle_atom_site_label_3
_geom_angle
P1 Zr I 85.04(3)
P2 Zr I 86.54(4)
P2 Zr P1 98.67(4)
N1 Zr I 154.06(8)
N1 Zr P1 75.02(8)
N1 Zr P2 80.38(8)
N1 Zr C15 79.53(11)
N1 Zr C48 96.42(13)
N1 Zr C49 95.00(11)
N1 Zr C50 116.78(11)
C15 Zr I 104.89(9)
C15 Zr P1 135.84(9)
C15 Zr P2 41.16(9)
C15 Zr C49 99.48(12)
C15 Zr C50 81.35(12)
C48 Zr I 98.26(10)
C48 Zr P1 85.14(10)
C48 Zr P2 174.14(9)
C48 Zr C15 133.59(12)
C48 Zr C49 34.33(12)
C48 Zr C50 59.13(13)
C49 Zr I 109.12(9)
C49 Zr P1 118.01(9)
C49 Zr P2 140.64(8)
C49 Zr C50 31.66(12)
C50 Zr I 89.13(9)
C50 Zr P1 142.55(9)
C50 Zr P2 117.89(9)
C14 P1 Zr 110.06(11)
C14 P1 C24 97.28(16)
C24 P1 Zr 121.82(12)
C30 P1 Zr 116.31(11)
C30 P1 C14 105.87(17)
C30 P1 C24 102.98(16)
C15 P2 Zr 58.10(11)
C15 P2 C36 105.31(16)
C36 P2 Zr 127.24(12)
C42 P2 Zr 127.11(11)
C42 P2 C15 109.10(16)
C42 P2 C36 105.56(15)
C2 N1 Zr 107.9(2)
C2 N1 C13 104.4(3)
C13 N1 Zr 145.1(2)
C2 C1A C6 119.0(3)
C2 C1A C8 105.3(3)
C6 C1A C8 135.7(3)
N1 C2 C1A 112.7(3)
N1 C2 C3 124.1(3)
C3 C2 C1A 123.1(3)
C2 C3 C15 116.7(3)
C4 C3 C2 116.0(3)
C4 C3 C15 127.2(3)
C3 C4 H4 118.6
C3 C4 C5 122.8(3)
C5 C4 H4 118.6
C4 C5 C16 118.9(3)
C6 C5 C4 119.1(3)
C6 C5 C16 121.9(3)
C1A C6 H6 120.3
C5 C6 C1A 119.5(3)
C5 C6 H6 120.3
C9 C8 C1A 133.6(3)
C9 C8 C13 120.2(3)
C13 C8 C1A 106.2(3)
C8 C9 H9 119.8
C10 C9 C8 120.5(3)
C10 C9 H9 119.8
C9 C10 C11 117.7(3)
C9 C10 C20 122.6(3)
C11 C10 C20 119.5(3)
C10 C11 H11 118.3
C12 C11 C10 123.4(3)
C12 C11 H11 118.3
C11 C12 C14 119.0(3)
C13 C12 C11 117.2(3)
C13 C12 C14 123.6(3)
N1 C13 C8 111.2(3)
C12 C13 N1 127.9(3)
C12 C13 C8 120.9(3)
P1 C14 H14A 107.4
P1 C14 H14B 107.4
C12 C14 P1 119.5(2)
C12 C14 H14A 107.4
C12 C14 H14B 107.4
H14A C14 H14B 107.0
Zr C15 H15 127(2)
P2 C15 Zr 80.74(13)
P2 C15 H15 111(2)
C3 C15 Zr 101.0(2)
C3 C15 P2 115.9(2)
C3 C15 H15 116(2)
C5 C16 C17 109.0(3)
C5 C16 C18 112.4(3)
C5 C16 C19 110.5(3)
C17 C16 C18 108.1(3)
C17 C16 C19 109.1(3)
C19 C16 C18 107.6(3)
C16 C17 H17A 109.5
C16 C17 H17B 109.5
C16 C17 H17C 109.5
H17A C17 H17B 109.5
H17A C17 H17C 109.5
H17B C17 H17C 109.5
C16 C18 H18A 109.5
C16 C18 H18B 109.5
C16 C18 H18C 109.5
H18A C18 H18B 109.5
H18A C18 H18C 109.5
H18B C18 H18C 109.5
C16 C19 H19A 109.5
C16 C19 H19B 109.5
C16 C19 H19C 109.5
H19A C19 H19B 109.5
H19A C19 H19C 109.5
H19B C19 H19C 109.5
C10 C20 C23 110.5(3)
C21 C20 C10 108.4(3)
C21 C20 C23 108.5(3)
C22 C20 C10 112.4(3)
C22 C20 C21 109.4(3)
C22 C20 C23 107.6(3)
C20 C21 H21A 109.5
C20 C21 H21B 109.5
C20 C21 H21C 109.5
H21A C21 H21B 109.5
H21A C21 H21C 109.5
H21B C21 H21C 109.5
C20 C22 H22A 109.5
C20 C22 H22B 109.5
C20 C22 H22C 109.5
H22A C22 H22B 109.5
H22A C22 H22C 109.5
H22B C22 H22C 109.5
C20 C23 H23A 109.5
C20 C23 H23B 109.5
C20 C23 H23C 109.5
H23A C23 H23B 109.5
H23A C23 H23C 109.5
H23B C23 H23C 109.5
C25 C24 P1 122.2(3)
C25 C24 C29 118.4(3)
C29 C24 P1 119.1(3)
C24 C25 H25 119.6
C24 C25 C26 120.7(4)
C26 C25 H25 119.6
C25 C26 H26 119.9
C27 C26 C25 120.1(4)
C27 C26 H26 119.9
C26 C27 H27 119.9
C26 C27 C28 120.2(4)
C28 C27 H27 119.9
C27 C28 H28 120.3
C27 C28 C29 119.5(4)
C29 C28 H28 120.3
C24 C29 H29 119.5
C28 C29 C24 121.0(4)
C28 C29 H29 119.5
C31 C30 P1 118.9(3)
C31 C30 C35 118.4(3)
C35 C30 P1 122.7(3)
C30 C31 H31 119.4
C32 C31 C30 121.1(4)
C32 C31 H31 119.4
C31 C32 H32 119.9
C31 C32 C33 120.2(4)
C33 C32 H32 119.9
C32 C33 H33 120.0
C34 C33 C32 120.1(4)
C34 C33 H33 120.0
C33 C34 H34 120.1
C33 C34 C35 119.8(4)
C35 C34 H34 120.1
C30 C35 H35 119.8
C34 C35 C30 120.4(3)
C34 C35 H35 119.8
C37 C36 P2 121.6(3)
C37 C36 C41 118.0(3)
C41 C36 P2 120.3(3)
C36 C37 H37 119.8
C38 C37 C36 120.5(3)
C38 C37 H37 119.8
C37 C38 H38 119.5
C39 C38 C37 121.0(3)
C39 C38 H38 119.5
C38 C39 H39 120.4
C38 C39 C40 119.3(3)
C40 C39 H39 120.4
C39 C40 H40 119.9
C39 C40 C41 120.1(3)
C41 C40 H40 119.9
C36 C41 H41 119.5
C40 C41 C36 121.1(3)
C40 C41 H41 119.5
C43 C42 P2 121.4(3)
C47 C42 P2 119.4(3)
C47 C42 C43 119.2(3)
C42 C43 H43 120.0
C44 C43 C42 120.0(4)
C44 C43 H43 120.0
C43 C44 H44 120.0
C45 C44 C43 119.9(4)
C45 C44 H44 120.0
C44 C45 H45 119.8
C46 C45 C44 120.4(4)
C46 C45 H45 119.8
C45 C46 H46 120.0
C45 C46 C47 120.0(4)
C47 C46 H46 120.0
C42 C47 C46 120.4(4)
C42 C47 H47 119.8
C46 C47 H47 119.8
Zr C48 H48A 115.3
Zr C48 H48B 115.3
H48A C48 H48B 112.3
C49 C48 Zr 80.0(2)
C49 C48 H48A 115.3
C49 C48 H48B 115.3
C48 C49 Zr 65.71(19)
C50 C49 Zr 78.7(2)
C50 C49 C48 119.5(3)
C50 C49 C54 115.6(3)
C54 C49 Zr 116.8(3)
C54 C49 C48 123.7(4)
Zr C50 H50 77.1
C49 C50 Zr 69.6(2)
C49 C50 H50 119.0
C51 C50 Zr 124.4(3)
C51 C50 C49 122.1(4)
C51 C50 H50 119.0
C50 C51 H51 120.1
C52 C51 C50 119.9(4)
C52 C51 H51 120.1
C51 C52 H52 120.3
C51 C52 C53 119.5(4)
C53 C52 H52 120.3
C52 C53 H53 119.3
C54 C53 C52 121.4(4)
C54 C53 H53 119.3
C49 C54 H54 119.3
C53 C54 C49 121.3(4)
C53 C54 H54 119.3

loop_
_geom_bond_atom_site_label_1
_geom_bond_atom_site_label_2
_geom_bond_distance
I Zr 2.8319(12)
Zr P1 2.7662(15)
Zr P2 2.7196(14)
Zr N1 2.125(3)
Zr C15 2.339(3)
Zr C48 2.332(4)
Zr C49 2.519(4)
Zr C50 2.636(4)
P1 C14 1.838(3)
P1 C24 1.840(4)
P1 C30 1.818(4)
P2 C15 1.814(4)
P2 C36 1.822(4)
P2 C42 1.810(4)
N1 C2 1.395(4)
N1 C13 1.405(4)
C1A C2 1.399(4)
C1A C6 1.403(4)
C1A C8 1.448(5)
C2 C3 1.398(4)
C3 C4 1.387(5)
C3 C15 1.490(5)
C4 H4 0.9500
C4 C5 1.416(5)
C5 C6 1.395(5)
C5 C16 1.530(5)
C6 H6 0.9500
C8 C9 1.394(5)
C8 C13 1.413(4)
C9 H9 0.9500
C9 C10 1.383(5)
C10 C11 1.415(5)
C10 C20 1.530(5)
C11 H11 0.9500
C11 C12 1.393(5)
C12 C13 1.386(4)
C12 C14 1.517(4)
C14 H14A 0.9900
C14 H14B 0.9900
C15 H15 0.91(4)
C16 C17 1.531(5)
C16 C18 1.535(5)
C16 C19 1.535(5)
C17 H17A 0.9800
C17 H17B 0.9800
C17 H17C 0.9800
C18 H18A 0.9800
C18 H18B 0.9800
C18 H18C 0.9800
C19 H19A 0.9800
C19 H19B 0.9800
C19 H19C 0.9800
C20 C21 1.527(5)
C20 C22 1.518(5)
C20 C23 1.533(5)
C21 H21A 0.9800
C21 H21B 0.9800
C21 H21C 0.9800
C22 H22A 0.9800
C22 H22B 0.9800
C22 H22C 0.9800
C23 H23A 0.9800
C23 H23B 0.9800
C23 H23C 0.9800
C24 C25 1.378(5)
C24 C29 1.392(5)
C25 H25 0.9500
C25 C26 1.390(5)
C26 H26 0.9500
C26 C27 1.372(6)
C27 H27 0.9500
C27 C28 1.380(6)
C28 H28 0.9500
C28 C29 1.386(5)
C29 H29 0.9500
C30 C31 1.392(5)
C30 C35 1.395(5)
C31 H31 0.9500
C31 C32 1.368(5)
C32 H32 0.9500
C32 C33 1.386(6)
C33 H33 0.9500
C33 C34 1.375(6)
C34 H34 0.9500
C34 C35 1.393(5)
C35 H35 0.9500
C36 C37 1.393(5)
C36 C41 1.396(5)
C37 H37 0.9500
C37 C38 1.384(5)
C38 H38 0.9500
C38 C39 1.375(5)
C39 H39 0.9500
C39 C40 1.384(5)
C40 H40 0.9500
C40 C41 1.385(5)
C41 H41 0.9500
C42 C43 1.390(5)
C42 C47 1.383(5)
C43 H43 0.9500
C43 C44 1.389(5)
C44 H44 0.9500
C44 C45 1.376(6)
C45 H45 0.9500
C45 C46 1.370(6)
C46 H46 0.9500
C46 C47 1.385(5)
C47 H47 0.9500
C48 H48A 0.9900
C48 H48B 0.9900
C48 C49 1.443(5)
C49 C50 1.411(5)
C49 C54 1.414(5)
C50 H50 0.9500
C50 C51 1.401(6)
C51 H51 0.9500
C51 C52 1.361(6)
C52 H52 0.9500
C52 C53 1.386(6)
C53 H53 0.9500
C53 C54 1.368(6)
C54 H54 0.9500

loop_
_geom_torsion_atom_site_label_1
_geom_torsion_atom_site_label_2
_geom_torsion_atom_site_label_3
_geom_torsion_atom_site_label_4
_geom_torsion
Zr P1 C14 C12 46.2(3)
Zr P1 C24 C25 7.2(3)
Zr P1 C24 C29 -179.0(2)
Zr P1 C30 C31 69.9(3)
Zr P1 C30 C35 -106.6(3)
Zr P2 C15 C3 -97.8(3)
Zr P2 C36 C37 -22.3(3)
Zr P2 C36 C41 154.8(2)
Zr P2 C42 C43 107.5(3)
Zr P2 C42 C47 -69.6(3)
Zr N1 C2 C1A -162.4(2)
Zr N1 C2 C3 19.1(4)
Zr N1 C13 C8 155.1(3)
Zr N1 C13 C12 -23.3(6)
Zr C48 C49 C50 -59.9(3)
Zr C48 C49 C54 107.1(3)
Zr C49 C50 C51 118.6(4)
Zr C49 C54 C53 -96.0(4)
Zr C50 C51 C52 85.5(5)
P1 C24 C25 C26 172.9(3)
P1 C24 C29 C28 -171.8(3)
P1 C30 C31 C32 -177.6(3)
P1 C30 C35 C34 176.8(3)
P2 C36 C37 C38 178.3(3)
P2 C36 C41 C40 -178.2(3)
P2 C42 C43 C44 -176.1(3)
P2 C42 C47 C46 176.7(3)
N1 C2 C3 C4 -174.3(3)
N1 C2 C3 C15 7.8(5)
C1A C2 C3 C4 7.3(5)
C1A C2 C3 C15 -170.6(3)
C1A C8 C9 C10 178.8(4)
C1A C8 C13 N1 -0.8(4)
C1A C8 C13 C12 177.8(3)
C2 N1 C13 C8 -1.9(4)
C2 N1 C13 C12 179.7(3)
C2 C1A C6 C5 1.2(5)
C2 C1A C8 C9 -176.6(4)
C2 C1A C8 C13 3.1(4)
C2 C3 C4 C5 -2.7(5)
C2 C3 C15 Zr -26.6(3)
C2 C3 C15 P2 58.3(4)
C3 C4 C5 C6 -2.4(5)
C3 C4 C5 C16 -178.3(3)
C4 C3 C15 Zr 155.7(3)
C4 C3 C15 P2 -119.4(3)
C4 C5 C6 C1A 3.1(5)
C4 C5 C16 C17 65.3(4)
C4 C5 C16 C18 -174.8(3)
C4 C5 C16 C19 -54.6(4)
C6 C1A C2 N1 174.7(3)
C6 C1A C2 C3 -6.7(5)
C6 C1A C8 C9 4.3(7)
C6 C1A C8 C13 -176.0(4)
C6 C5 C16 C17 -110.5(4)
C6 C5 C16 C18 9.3(5)
C6 C5 C16 C19 129.5(4)
C8 C1A C2 N1 -4.6(4)
C8 C1A C2 C3 174.0(3)
C8 C1A C6 C5 -179.8(4)
C8 C9 C10 C11 2.3(5)
C8 C9 C10 C20 178.8(3)
C9 C8 C13 N1 179.0(3)
C9 C8 C13 C12 -2.5(5)
C9 C10 C11 C12 -0.6(5)
C9 C10 C20 C21 -115.8(4)
C9 C10 C20 C22 5.3(5)
C9 C10 C20 C23 125.5(4)
C10 C11 C12 C13 -2.6(5)
C10 C11 C12 C14 171.7(3)
C11 C10 C20 C21 60.6(4)
C11 C10 C20 C22 -178.4(3)
C11 C10 C20 C23 -58.2(4)
C11 C12 C13 N1 -177.7(3)
C11 C12 C13 C8 4.1(5)
C11 C12 C14 P1 156.8(3)
C13 N1 C2 C1A 4.1(4)
C13 N1 C2 C3 -174.5(3)
C13 C8 C9 C10 -0.9(5)
C13 C12 C14 P1 -29.3(5)
C14 P1 C24 C25 -111.9(3)
C14 P1 C24 C29 61.9(3)
C14 P1 C30 C31 -167.5(3)
C14 P1 C30 C35 15.9(3)
C14 C12 C13 N1 8.3(5)
C14 C12 C13 C8 -170.0(3)
C15 P2 C36 C37 39.0(3)
C15 P2 C36 C41 -143.9(3)
C15 P2 C42 C43 43.5(3)
C15 P2 C42 C47 -133.5(3)
C15 C3 C4 C5 175.0(3)
C16 C5 C6 C1A 179.0(3)
C20 C10 C11 C12 -177.1(3)
C24 P1 C14 C12 174.0(3)
C24 P1 C30 C31 -66.0(3)
C24 P1 C30 C35 117.5(3)
C24 C25 C26 C27 -1.2(5)
C25 C24 C29 C28 2.2(5)
C25 C26 C27 C28 2.0(6)
C26 C27 C28 C29 -0.7(6)
C27 C28 C29 C24 -1.4(6)
C29 C24 C25 C26 -0.9(5)
C30 P1 C14 C12 -80.2(3)
C30 P1 C24 C25 139.9(3)
C30 P1 C24 C29 -46.3(3)
C30 C31 C32 C33 0.9(6)
C31 C30 C35 C34 0.2(5)
C31 C32 C33 C34 -0.1(6)
C32 C33 C34 C35 -0.6(6)
C33 C34 C35 C30 0.5(6)
C35 C30 C31 C32 -1.0(6)
C36 P2 C15 Zr -124.65(13)
C36 P2 C15 C3 137.6(2)
C36 P2 C42 C43 -69.2(3)
C36 P2 C42 C47 113.7(3)
C36 C37 C38 C39 -0.5(5)
C37 C36 C41 C40 -1.0(5)
C37 C38 C39 C40 -0.1(5)
C38 C39 C40 C41 0.3(5)
C39 C40 C41 C36 0.3(6)
C41 C36 C37 C38 1.1(5)
C42 P2 C15 Zr 122.45(13)
C42 P2 C15 C3 24.7(3)
C42 P2 C36 C37 154.4(3)
C42 P2 C36 C41 -28.5(3)
C42 C43 C44 C45 -0.9(6)
C43 C42 C47 C46 -0.4(5)
C43 C44 C45 C46 0.3(6)
C44 C45 C46 C47 0.3(6)
C45 C46 C47 C42 -0.2(6)
C47 C42 C43 C44 0.9(6)
C48 C49 C50 Zr 53.5(3)
C48 C49 C50 C51 172.1(3)
C48 C49 C54 C53 -173.4(4)
C49 C50 C51 C52 -0.5(6)
C50 C49 C54 C53 -6.0(6)
C50 C51 C52 C53 -1.4(6)
C51 C52 C53 C54 -0.4(7)
C52 C53 C54 C49 4.3(7)
C54 C49 C50 Zr -114.5(3)
C54 C49 C50 C51 4.1(5)
